data_7051065
loop_
_publ_author_name
'Zhang, Qian-Feng'
'Leung, Wa-Hung'
'Song, Ying-Lin'
'Hong, Mao-Chun'
'Kennard, Colin H. L.'
'Xin, Xin-Quan'

_publ_section_title
;
 Skeleton atomic effect on nonlinear optical properties of linear
 trinuclear heteroselenometallic compounds with univalent coinage
 metals
;
_journal_issue 3
_journal_name_full 'New Journal of Chemistry'
_journal_page_first 465
_journal_paper_doi 10.1039/b008466m
_journal_volume 25
_journal_year 2001
_chemical_formula_sum 'C54.5 H45 Ag2 Cl P3 Se4 W'
_chemical_formula_weight 1543.69
_chemical_name_systematic
; 
 ? 
;
_space_group_IT_number 14
_symmetry_space_group_name_Hall '-P 2yab'
_symmetry_space_group_name_H-M 'P 1 21/a 1'
_atom_sites_solution_hydrogens geom
_atom_sites_solution_primary direct
_atom_sites_solution_secondary difmap
_audit_creation_method SHELXL
_cell_angle_alpha 90.00
_cell_angle_beta 95.86(2)
_cell_angle_gamma 90.00
_cell_formula_units_Z 4
_cell_length_a 17.921(7)
_cell_length_b 17.472(3)
_cell_length_c 18.196(7)
_cell_measurement_temperature 293(2)
_cell_volume 5668(3)
_computing_structure_refinement 'SHELXL-93 (Sheldrick, 1993)'
_computing_structure_solution 'SHELXS-86 (Sheldrick, 1990)'
_diffrn_ambient_temperature 293(2)
_diffrn_radiation_monochromator graphite
_diffrn_radiation_source 'fine-focus sealed tube'
_diffrn_radiation_type MoK\a
_diffrn_radiation_wavelength 0.71069
_diffrn_reflns_av_R_equivalents 0.0563
_diffrn_reflns_av_sigmaI/netI 0.1506
_diffrn_reflns_limit_h_max 21
_diffrn_reflns_limit_h_min 0
_diffrn_reflns_limit_k_max 20
_diffrn_reflns_limit_k_min 0
_diffrn_reflns_limit_l_max 21
_diffrn_reflns_limit_l_min -21
_diffrn_reflns_number 10305
_diffrn_reflns_theta_max 24.98
_diffrn_reflns_theta_min 1.62
_exptl_absorpt_coefficient_mu 5.443
_exptl_crystal_density_diffrn 1.809
_exptl_crystal_F_000 2952
_refine_diff_density_max 1.427
_refine_diff_density_min -1.175
_refine_diff_density_rms 0.170
_refine_ls_extinction_method none
_refine_ls_goodness_of_fit_all 0.998
_refine_ls_goodness_of_fit_obs 1.152
_refine_ls_matrix_type full
_refine_ls_number_parameters 597
_refine_ls_number_reflns 9950
_refine_ls_number_restraints 0
_refine_ls_restrained_S_all 1.019
_refine_ls_restrained_S_obs 1.152
_refine_ls_R_factor_all 0.0921
_refine_ls_R_factor_obs 0.0507
_refine_ls_shift/esd_max 0.000
_refine_ls_shift/esd_mean 0.000
_refine_ls_structure_factor_coef Fsqd
_refine_ls_weighting_details 'w=1/[\s^2^(Fo^2^)+(0.0673P)^2^+0.0000P] where P=(Fo^2^+2Fc^2^)/3'
_refine_ls_weighting_scheme calc
_refine_ls_wR_factor_all 0.1614
_refine_ls_wR_factor_obs 0.1120
_reflns_number_observed 4060
_reflns_number_total 9957
_reflns_observed_criterion >2sigma(I)
_cod_data_source_file b008466m.txt
_cod_data_source_block (WSe4){Ag(PPh3)2}{Ag(PPh3})0.5CH2Cl2
_cod_depositor_comments
;
The following automatic conversions were performed:

'_refine_ls_weighting_scheme' value 'calc
w=1/[\s^2^(Fo^2^)+(0.0673P)^2^+0.0000P] where P=(Fo^2^+2Fc^2^)/3' was
changed to 'calc'. New tag '_refine_ls_weighting_details' was
created. The value of the new tag was set to
'w=1/[\s^2^(Fo^2^)+(0.0673P)^2^+0.0000P] where P=(Fo^2^+2Fc^2^)/3'.

Automatic conversion script
Id: cif_fix_values 3143 2015-03-26 13:38:13Z robertas 
;
_cod_original_cell_volume 5667.7(33)
_cod_original_formula_sum 'C54.50 H45 Ag2 Cl P3 Se4 W'
_cod_database_code 7051065

loop_
_symmetry_equiv_pos_as_xyz
'x, y, z'
'x+1/2, -y+1/2, z'
'-x, -y, -z'
'-x-1/2, y-1/2, -z'

loop_
_atom_site_aniso_label
_atom_site_aniso_U_11
_atom_site_aniso_U_22
_atom_site_aniso_U_33
_atom_site_aniso_U_23
_atom_site_aniso_U_13
_atom_site_aniso_U_12
W1 0.0411(4) 0.0329(3) 0.0479(4) 0.0011(3) 0.0125(3) 0.0010(3)
Ag1 0.0451(7) 0.0405(6) 0.0487(8) 0.0038(5) 0.0039(6) 0.0006(5)
Ag2 0.0610(8) 0.0354(6) 0.0794(11) -0.0033(6) 0.0124(8) -0.0009(6)
Se1 0.0500(10) 0.0448(8) 0.0526(11) 0.0006(7) 0.0212(9) -0.0014(7)
Se2 0.0512(10) 0.0479(8) 0.0732(13) 0.0083(9) -0.0062(9) 0.0002(8)
Se3 0.0649(12) 0.0553(10) 0.0553(12) -0.0114(8) -0.0023(10) 0.0090(8)
Se4 0.0677(13) 0.0472(9) 0.0891(15) 0.0060(9) 0.0472(11) 0.0013(8)
P1 0.046(2) 0.040(2) 0.046(3) 0.010(2) 0.002(2) 0.000(2)
P2 0.036(2) 0.042(2) 0.041(2) -0.002(2) 0.005(2) -0.002(2)
P3 0.046(3) 0.039(2) 0.056(3) 0.000(2) 0.004(2) 0.001(2)
C1 0.086(14) 0.065(11) 0.063(13) -0.005(9) 0.030(11) 0.003(9)
C2 0.088(15) 0.055(10) 0.119(19) -0.022(11) 0.037(14) -0.024(10)
C3 0.076(14) 0.076(13) 0.133(20) -0.059(13) 0.013(14) -0.021(12)
C4 0.050(12) 0.133(17) 0.049(12) -0.022(12) 0.009(10) -0.014(12)
C5 0.047(10) 0.068(10) 0.044(11) 0.006(8) 0.008(9) 0.007(8)
C6 0.037(9) 0.041(8) 0.054(11) 0.000(7) -0.001(8) 0.000(6)
C7 0.056(13) 0.082(12) 0.077(14) 0.031(10) -0.011(11) -0.006(9)
C8 0.051(12) 0.090(13) 0.075(15) 0.018(10) 0.023(11) -0.011(9)
C9 0.136(22) 0.073(12) 0.064(15) 0.017(10) 0.032(16) -0.004(13)
C10 0.053(12) 0.095(13) 0.078(15) 0.029(11) 0.021(12) 0.015(10)
C11 0.054(10) 0.063(9) 0.054(11) 0.002(9) 0.017(9) 0.000(8)
C12 0.051(11) 0.056(9) 0.027(9) 0.000(7) -0.002(8) 0.004(7)
C13 0.071(13) 0.068(11) 0.047(11) 0.005(9) -0.023(10) 0.000(9)
C14 0.142(22) 0.077(13) 0.062(15) -0.012(11) 0.012(16) -0.008(15)
C15 0.120(21) 0.080(15) 0.088(18) -0.037(12) -0.024(17) -0.014(14)
C16 0.050(14) 0.121(18) 0.141(23) -0.041(16) -0.030(14) -0.013(12)
C17 0.058(13) 0.079(11) 0.073(14) -0.033(10) -0.005(11) 0.017(9)
C18 0.048(10) 0.052(9) 0.045(10) 0.010(7) 0.015(8) 0.009(7)
C19 0.044(11) 0.075(11) 0.077(14) 0.023(10) -0.003(10) 0.005(9)
C20 0.053(12) 0.098(14) 0.075(14) 0.005(11) -0.030(11) -0.001(11)
C21 0.058(12) 0.078(12) 0.060(13) 0.010(10) -0.014(10) 0.024(10)
C22 0.097(16) 0.057(9) 0.039(10) 0.005(8) -0.003(10) 0.004(10)
C23 0.040(10) 0.074(10) 0.027(9) -0.006(7) 0.003(8) 0.005(7)
C24 0.047(10) 0.036(8) 0.058(11) -0.002(7) -0.002(9) 0.008(7)
C25 0.070(13) 0.055(9) 0.081(14) 0.006(9) 0.032(11) 0.005(8)
C26 0.102(16) 0.041(10) 0.128(19) 0.020(10) 0.048(15) -0.005(9)
C27 0.065(12) 0.074(12) 0.086(15) 0.024(10) 0.041(11) -0.017(10)
C28 0.060(11) 0.060(10) 0.073(13) 0.012(9) 0.024(10) -0.004(9)
C29 0.072(13) 0.039(8) 0.068(12) 0.002(8) 0.014(10) 0.011(8)
C30 0.029(8) 0.039(7) 0.059(11) 0.000(7) 0.024(8) -0.003(6)
C31 0.074(14) 0.091(13) 0.088(16) -0.035(12) 0.012(13) -0.008(11)
C32 0.101(19) 0.115(17) 0.084(18) -0.039(13) -0.016(16) -0.022(15)
C33 0.139(23) 0.067(12) 0.084(18) -0.012(11) 0.068(17) -0.025(14)
C34 0.089(16) 0.060(12) 0.109(19) -0.008(11) 0.041(15) 0.001(10)
C35 0.038(10) 0.049(8) 0.066(12) -0.012(8) 0.015(9) -0.002(7)
C36 0.062(11) 0.024(6) 0.061(11) 0.003(7) 0.029(10) 0.002(7)
C37 0.058(13) 0.112(15) 0.075(15) -0.001(12) 0.017(12) 0.029(11)
C38 0.072(17) 0.166(22) 0.081(18) -0.029(15) -0.002(14) 0.029(15)
C39 0.076(18) 0.114(17) 0.118(23) -0.001(16) 0.060(17) -0.006(13)
C40 0.034(14) 0.121(18) 0.187(29) -0.031(18) -0.022(16) 0.002(12)
C41 0.045(12) 0.126(16) 0.092(16) -0.044(13) -0.005(12) 0.017(11)
C42 0.066(12) 0.054(9) 0.061(12) 0.007(8) 0.026(11) -0.003(8)
C43 0.113(17) 0.065(11) 0.079(15) -0.001(11) -0.036(13) -0.016(11)
C44 0.145(23) 0.055(11) 0.130(22) 0.013(13) -0.021(19) -0.025(13)
C45 0.096(16) 0.085(14) 0.067(14) -0.023(11) -0.005(12) -0.015(11)
C46 0.082(15) 0.058(11) 0.085(16) 0.012(10) 0.007(13) -0.006(10)
C47 0.066(13) 0.053(10) 0.083(15) -0.007(10) -0.002(11) -0.013(9)
C48 0.069(12) 0.032(7) 0.048(10) 0.006(7) 0.003(9) 0.008(7)
C49 0.078(13) 0.063(11) 0.074(13) 0.017(9) 0.042(11) 0.016(9)
C50 0.108(17) 0.070(11) 0.081(15) 0.016(11) 0.040(14) 0.040(11)
C51 0.079(14) 0.067(11) 0.069(14) 0.006(10) 0.005(11) -0.015(10)
C52 0.045(11) 0.109(14) 0.059(12) -0.010(11) 0.032(10) -0.021(10)
C53 0.065(12) 0.066(10) 0.039(10) -0.003(8) 0.001(9) -0.001(9)
C54 0.039(9) 0.050(8) 0.052(11) -0.020(7) -0.001(8) -0.008(7)

loop_
_atom_site_label
_atom_site_type_symbol
_atom_site_fract_x
_atom_site_fract_y
_atom_site_fract_z
_atom_site_U_iso_or_equiv
_atom_site_thermal_displace_type
_atom_site_occupancy
_atom_site_calc_flag
_atom_site_refinement_flags
_atom_site_disorder_group
W1 W 0.18955(4) 0.41688(3) 0.22693(4) 0.0401(2) Uani 1 d . .
Ag1 Ag 0.18836(7) 0.24097(5) 0.21618(7) 0.0448(3) Uani 1 d . .
Ag2 Ag 0.18786(7) 0.58278(6) 0.24195(7) 0.0582(4) Uani 1 d . .
Se1 Se 0.26945(9) 0.34773(8) 0.15888(9) 0.0480(4) Uani 1 d . .
Se2 Se 0.11665(9) 0.49761(8) 0.14549(10) 0.0583(5) Uani 1 d . .
Se3 Se 0.26498(10) 0.48295(8) 0.31819(10) 0.0591(5) Uani 1 d . .
Se4 Se 0.10764(10) 0.33992(8) 0.28467(11) 0.0653(5) Uani 1 d . .
P1 P 0.2748(2) 0.1663(2) 0.3024(2) 0.0440(10) Uani 1 d . .
P2 P 0.0967(2) 0.1750(2) 0.1275(2) 0.0395(9) Uani 1 d . .
P3 P 0.1830(2) 0.7182(2) 0.2569(2) 0.0473(10) Uani 1 d . .
C1 C 0.3201(10) 0.0214(9) 0.2639(9) 0.070(5) Uani 1 d . .
H1 H 0.2890(10) 0.0023(9) 0.2975(9) 0.084 Uiso 1 calc R .
C2 C 0.3596(11) -0.0291(9) 0.2214(12) 0.085(7) Uani 1 d . .
H2 H 0.3503(11) -0.0814(9) 0.2237(12) 0.102 Uiso 1 calc R .
C3 C 0.4112(11) -0.0031(11) 0.1770(12) 0.095(7) Uani 1 d . .
H3 H 0.4395(11) -0.0368(11) 0.1516(12) 0.114 Uiso 1 calc R .
C4 C 0.4194(9) 0.0740(12) 0.1713(9) 0.077(6) Uani 1 d . .
H4 H 0.4536(9) 0.0931(12) 0.1407(9) 0.093 Uiso 1 calc R .
C5 C 0.3785(9) 0.1253(9) 0.2097(8) 0.053(4) Uani 1 d . .
H5 H 0.3852(9) 0.1777(9) 0.2045(8) 0.063 Uiso 1 calc R .
C6 C 0.3280(8) 0.0981(7) 0.2555(8) 0.044(4) Uani 1 d . .
C7 C 0.1525(10) 0.1021(9) 0.3604(10) 0.073(5) Uani 1 d . .
H7 H 0.1246(10) 0.1237(9) 0.3197(10) 0.088 Uiso 1 calc R .
C8 C 0.1164(10) 0.0599(9) 0.4137(10) 0.071(5) Uani 1 d . .
H8 H 0.0647(10) 0.0528(9) 0.4092(10) 0.085 Uiso 1 calc R .
C9 C 0.1620(15) 0.0303(10) 0.4723(11) 0.089(7) Uani 1 d . .
H9 H 0.1390(15) 0.0033(10) 0.5078(11) 0.107 Uiso 1 calc R .
C10 C 0.2338(11) 0.0369(10) 0.4820(11) 0.074(6) Uani 1 d . .
H10 H 0.2613(11) 0.0133(10) 0.5219(11) 0.089 Uiso 1 calc R .
C11 C 0.2692(9) 0.0796(8) 0.4323(9) 0.056(4) Uani 1 d . .
H11 H 0.3206(9) 0.0881(8) 0.4406(9) 0.067 Uiso 1 calc R .
C12 C 0.2290(9) 0.1102(8) 0.3700(8) 0.045(4) Uani 1 d . .
C13 C 0.3158(10) 0.2808(9) 0.3999(9) 0.064(5) Uani 1 d . .
H13 H 0.2649(10) 0.2925(9) 0.3937(9) 0.077 Uiso 1 calc R .
C14 C 0.3644(15) 0.3234(11) 0.4487(11) 0.094(7) Uani 1 d . .
H14 H 0.3448(15) 0.3618(11) 0.4765(11) 0.112 Uiso 1 calc R .
C15 C 0.4371(15) 0.3107(11) 0.4565(12) 0.098(8) Uani 1 d . .
H15 H 0.4681(15) 0.3400(11) 0.4895(12) 0.118 Uiso 1 calc R .
C16 C 0.4661(11) 0.2564(12) 0.4176(13) 0.107(8) Uani 1 d . .
H16 H 0.5178(11) 0.2490(12) 0.4224(13) 0.128 Uiso 1 calc R .
C17 C 0.4207(10) 0.2103(9) 0.3695(10) 0.071(5) Uani 1 d . .
H17 H 0.4419(10) 0.1719(9) 0.3430(10) 0.085 Uiso 1 calc R .
C18 C 0.3432(9) 0.2216(8) 0.3610(8) 0.048(4) Uani 1 d . .
C19 C -0.0443(9) 0.2184(9) 0.0570(10) 0.066(5) Uani 1 d . .
H19 H -0.0633(9) 0.1733(9) 0.0750(10) 0.079 Uiso 1 calc R .
C20 C -0.0921(10) 0.2648(10) 0.0134(10) 0.078(6) Uani 1 d . .
H20 H -0.1423(10) 0.2516(10) 0.0031(10) 0.093 Uiso 1 calc R .
C21 C -0.0653(10) 0.3305(10) -0.0146(9) 0.067(5) Uani 1 d . .
H21 H -0.0968(10) 0.3622(10) -0.0448(9) 0.080 Uiso 1 calc R .
C22 C 0.0076(11) 0.3488(8) 0.0020(9) 0.065(5) Uani 1 d . .
H22 H 0.0264(11) 0.3927(8) -0.0183(9) 0.078 Uiso 1 calc R .
C23 C 0.0554(8) 0.3032(8) 0.0491(7) 0.047(4) Uani 1 d . .
H23 H 0.1046(8) 0.3185(8) 0.0630(7) 0.056 Uiso 1 calc R .
C24 C 0.0287(9) 0.2346(7) 0.0751(9) 0.047(4) Uani 1 d . .
C25 C 0.0523(9) 0.0310(8) 0.1742(10) 0.067(5) Uani 1 d . .
H25 H 0.0855(9) 0.0102(8) 0.1435(10) 0.080 Uiso 1 calc R .
C26 C 0.0144(11) -0.0179(9) 0.2193(12) 0.088(7) Uani 1 d . .
H26 H 0.0250(11) -0.0700(9) 0.2209(12) 0.105 Uiso 1 calc R .
C27 C -0.0370(10) 0.0110(9) 0.2600(10) 0.073(5) Uani 1 d . .
H27 H -0.0635(10) -0.0214(9) 0.2884(10) 0.087 Uiso 1 calc R .
C28 C -0.0504(9) 0.0871(9) 0.2598(9) 0.063(5) Uani 1 d . .
H28 H -0.0865(9) 0.1066(9) 0.2880(9) 0.076 Uiso 1 calc R .
C29 C -0.0117(9) 0.1357(8) 0.2190(9) 0.059(5) Uani 1 d . .
H29 H -0.0208(9) 0.1881(8) 0.2207(9) 0.071 Uiso 1 calc R .
C30 C 0.0413(7) 0.1078(7) 0.1746(8) 0.041(4) Uani 1 d . .
C31 C 0.0916(11) 0.0853(10) -0.0021(11) 0.084(6) Uani 1 d . .
H31 H 0.0401(11) 0.0935(10) -0.0069(11) 0.101 Uiso 1 calc R .
C32 C 0.1246(14) 0.0420(12) -0.0515(12) 0.102(7) Uani 1 d . .
H32 H 0.0948(14) 0.0167(12) -0.0887(12) 0.122 Uiso 1 calc R .
C33 C 0.2022(16) 0.0348(10) -0.0475(13) 0.093(8) Uani 1 d . .
H33 H 0.2240(16) 0.0078(10) -0.0838(13) 0.111 Uiso 1 calc R .
C34 C 0.2450(12) 0.0663(9) 0.0080(12) 0.084(6) Uani 1 d . .
H34 H 0.2969(12) 0.0609(9) 0.0109(12) 0.101 Uiso 1 calc R .
C35 C 0.2123(9) 0.1076(7) 0.0625(9) 0.051(4) Uani 1 d . .
H35 H 0.2421(9) 0.1282(7) 0.1025(9) 0.061 Uiso 1 calc R .
C36 C 0.1382(9) 0.1172(7) 0.0565(9) 0.047(4) Uani 1 d . .
C37 C 0.0669(10) 0.7842(10) 0.3284(11) 0.081(6) Uani 1 d . .
H37 H 0.1034(10) 0.7960(10) 0.3668(11) 0.097 Uiso 1 calc R .
C38 C -0.0081(13) 0.8012(13) 0.3356(13) 0.107(8) Uani 1 d . .
H38 H -0.0220(13) 0.8221(13) 0.3792(13) 0.128 Uiso 1 calc R .
C39 C -0.0573(13) 0.7877(12) 0.2815(15) 0.099(8) Uani 1 d . .
H39 H -0.1068(13) 0.8007(12) 0.2866(15) 0.119 Uiso 1 calc R .
C40 C -0.0418(11) 0.7553(11) 0.2161(16) 0.117(9) Uani 1 d . .
H40 H -0.0792(11) 0.7453(11) 0.1780(16) 0.140 Uiso 1 calc R .
C41 C 0.0339(10) 0.7381(10) 0.2101(12) 0.088(7) Uani 1 d . .
H41 H 0.0478(10) 0.7174(10) 0.1664(12) 0.106 Uiso 1 calc R .
C42 C 0.0869(10) 0.7513(8) 0.2675(10) 0.059(5) Uani 1 d . .
C43 C 0.2579(11) 0.8309(10) 0.3437(11) 0.089(7) Uani 1 d . .
H43 H 0.2412(11) 0.8651(10) 0.3065(11) 0.106 Uiso 1 calc R .
C44 C 0.3000(13) 0.8579(11) 0.4036(13) 0.113(8) Uani 1 d . .
H44 H 0.3108(13) 0.9098(11) 0.4077(13) 0.135 Uiso 1 calc R .
C45 C 0.3273(11) 0.8075(10) 0.4596(11) 0.084(6) Uani 1 d . .
H45 H 0.3578(11) 0.8251(10) 0.5006(11) 0.100 Uiso 1 calc R .
C46 C 0.3084(10) 0.7322(9) 0.4530(11) 0.075(6) Uani 1 d . .
H46 H 0.3245(10) 0.6979(9) 0.4903(11) 0.090 Uiso 1 calc R .
C47 C 0.2667(10) 0.7079(9) 0.3930(10) 0.068(5) Uani 1 d . .
H47 H 0.2556(10) 0.6559(9) 0.3893(10) 0.082 Uiso 1 calc R .
C48 C 0.2387(9) 0.7553(7) 0.3353(8) 0.050(4) Uani 1 d . .
C49 C 0.1861(9) 0.8441(8) 0.1593(10) 0.069(5) Uani 1 d . .
H49 H 0.1503(9) 0.8671(8) 0.1857(10) 0.083 Uiso 1 calc R .
C50 C 0.2110(11) 0.8815(10) 0.1015(11) 0.084(6) Uani 1 d . .
H50 H 0.1924(11) 0.9300(10) 0.0891(11) 0.101 Uiso 1 calc R .
C51 C 0.2627(10) 0.8497(9) 0.0611(10) 0.072(5) Uani 1 d . .
H51 H 0.2812(10) 0.8771(9) 0.0231(10) 0.087 Uiso 1 calc R .
C52 C 0.2874(9) 0.7757(10) 0.0772(9) 0.069(5) Uani 1 d . .
H52 H 0.3205(9) 0.7517(10) 0.0484(9) 0.083 Uiso 1 calc R .
C53 C 0.2621(9) 0.7381(9) 0.1368(8) 0.057(4) Uani 1 d . .
H53 H 0.2788(9) 0.6886(9) 0.1479(8) 0.069 Uiso 1 calc R .
C54 C 0.2132(8) 0.7717(8) 0.1798(8) 0.047(4) Uani 1 d . .
C01 C 0.4732(26) 1.0225(25) 0.6389(25) 0.104(14) Uiso 0.50 d P .
Cl01 Cl 0.5117(19) 0.9836(16) 0.5999(18) 0.146(10) Uiso 0.25 d P .
Cl02 Cl 0.4362(14) 0.9644(12) 0.5519(13) 0.103(7) Uiso 0.25 d P .
Cl03 Cl 0.4684(16) 1.0957(15) 0.6277(16) 0.121(9) Uiso 0.25 d P .
Cl04 Cl 0.4254(13) 1.1063(10) 0.5854(12) 0.085(6) Uiso 0.25 d P .

loop_
_atom_type_symbol
_atom_type_description
_atom_type_scat_dispersion_real
_atom_type_scat_dispersion_imag
_atom_type_scat_source
C C 0.0033 0.0016 'International Tables Vol C Tables 4.2.6.8 and 6.1.1.4'
H H 0.0000 0.0000 'International Tables Vol C Tables 4.2.6.8 and 6.1.1.4'
Ag Ag -0.8971 1.1015 'International Tables Vol C Tables 4.2.6.8 and 6.1.1.4'
P P 0.1023 0.0942 'International Tables Vol C Tables 4.2.6.8 and 6.1.1.4'
Se Se -0.0929 2.2259 'International Tables Vol C Tables 4.2.6.8 and 6.1.1.4'
W W -0.8490 6.8722 'International Tables Vol C Tables 4.2.6.8 and 6.1.1.4'
Cl Cl 0.1484 0.1585 'International Tables Vol C Tables 4.2.6.8 and 6.1.1.4'

loop_
_geom_angle_atom_site_label_1
_geom_angle_atom_site_label_2
_geom_angle_atom_site_label_3
_geom_angle
_geom_angle_site_symmetry_1
_geom_angle_site_symmetry_3
_geom_angle_publ_flag
Se4 W1 Se1 113.12(5) . . ?
Se4 W1 Se3 108.15(8) . . ?
Se1 W1 Se3 106.99(7) . . ?
Se4 W1 Se2 107.30(7) . . ?
Se1 W1 Se2 108.05(7) . . ?
Se3 W1 Se2 113.36(6) . . ?
Se4 W1 Ag2 121.42(5) . . ?
Se1 W1 Ag2 125.46(5) . . ?
Se3 W1 Ag2 56.79(5) . . ?
Se2 W1 Ag2 56.63(5) . . ?
Se4 W1 Ag1 56.61(5) . . ?
Se1 W1 Ag1 56.51(4) . . ?
Se3 W1 Ag1 122.55(5) . . ?
Se2 W1 Ag1 124.09(6) . . ?
Ag2 W1 Ag1 177.90(4) . . ?
P1 Ag1 P2 120.15(13) . . ?
P1 Ag1 Se1 106.83(11) . . ?
P2 Ag1 Se1 115.32(11) . . ?
P1 Ag1 Se4 112.63(12) . . ?
P2 Ag1 Se4 104.71(11) . . ?
Se1 Ag1 Se4 94.23(5) . . ?
P1 Ag1 W1 119.23(10) . . ?
P2 Ag1 W1 120.51(9) . . ?
Se1 Ag1 W1 47.18(4) . . ?
Se4 Ag1 W1 47.05(4) . . ?
P3 Ag2 Se2 129.64(12) . . ?
P3 Ag2 Se3 129.91(12) . . ?
Se2 Ag2 Se3 100.45(6) . . ?
P3 Ag2 W1 178.01(12) . . ?
Se2 Ag2 W1 50.36(4) . . ?
Se3 Ag2 W1 50.14(4) . . ?
W1 Se1 Ag1 76.31(5) . . ?
W1 Se2 Ag2 73.01(6) . . ?
W1 Se3 Ag2 73.07(6) . . ?
W1 Se4 Ag1 76.34(6) . . ?
C6 P1 C18 105.8(7) . . ?
C6 P1 C12 105.1(6) . . ?
C18 P1 C12 102.2(7) . . ?
C6 P1 Ag1 112.3(5) . . ?
C18 P1 Ag1 115.8(5) . . ?
C12 P1 Ag1 114.6(5) . . ?
C24 P2 C30 104.6(7) . . ?
C24 P2 C36 104.2(7) . . ?
C30 P2 C36 104.8(6) . . ?
C24 P2 Ag1 116.4(5) . . ?
C30 P2 Ag1 110.7(5) . . ?
C36 P2 Ag1 115.0(6) . . ?
C48 P3 C54 104.2(7) . . ?
C48 P3 C42 104.8(8) . . ?
C54 P3 C42 106.0(7) . . ?
C48 P3 Ag2 115.4(5) . . ?
C54 P3 Ag2 114.0(5) . . ?
C42 P3 Ag2 111.6(5) . . ?
C6 C1 C2 119.4(15) . . ?
C3 C2 C1 121.6(16) . . ?
C4 C3 C2 117.3(18) . . ?
C3 C4 C5 122.2(17) . . ?
C6 C5 C4 119.6(15) . . ?
C1 C6 C5 119.5(14) . . ?
C1 C6 P1 122.3(12) . . ?
C5 C6 P1 118.2(11) . . ?
C12 C7 C8 118.9(16) . . ?
C9 C8 C7 116.5(17) . . ?
C10 C9 C8 125.5(20) . . ?
C9 C10 C11 118.6(19) . . ?
C10 C11 C12 120.7(16) . . ?
C7 C12 C11 119.5(15) . . ?
C7 C12 P1 118.7(12) . . ?
C11 C12 P1 121.6(13) . . ?
C18 C13 C14 119.9(18) . . ?
C15 C14 C13 121.7(21) . . ?
C14 C15 C16 120.2(21) . . ?
C15 C16 C17 121.0(20) . . ?
C16 C17 C18 120.0(16) . . ?
C13 C18 C17 117.0(15) . . ?
C13 C18 P1 116.6(12) . . ?
C17 C18 P1 126.4(12) . . ?
C24 C19 C20 123.3(16) . . ?
C21 C20 C19 119.4(17) . . ?
C22 C21 C20 119.1(16) . . ?
C21 C22 C23 121.4(16) . . ?
C24 C23 C22 119.2(15) . . ?
C19 C24 C23 117.3(14) . . ?
C19 C24 P2 126.6(12) . . ?
C23 C24 P2 116.1(12) . . ?
C30 C25 C26 121.2(15) . . ?
C27 C26 C25 119.6(15) . . ?
C26 C27 C28 120.2(15) . . ?
C27 C28 C29 120.9(15) . . ?
C28 C29 C30 120.8(13) . . ?
C25 C30 C29 117.1(13) . . ?
C25 C30 P2 123.5(11) . . ?
C29 C30 P2 119.1(10) . . ?
C32 C31 C36 117.4(19) . . ?
C31 C32 C33 121.1(20) . . ?
C34 C33 C32 120.1(20) . . ?
C33 C34 C35 120.0(20) . . ?
C36 C35 C34 119.5(17) . . ?
C35 C36 C31 121.6(15) . . ?
C35 C36 P2 118.6(13) . . ?
C31 C36 P2 119.8(13) . . ?
C42 C37 C38 121.0(20) . . ?
C39 C38 C37 119.0(23) . . ?
C38 C39 C40 124.2(23) . . ?
C39 C40 C41 116.0(21) . . ?
C42 C41 C40 120.7(20) . . ?
C37 C42 C41 119.1(17) . . ?
C37 C42 P3 123.8(15) . . ?
C41 C42 P3 117.0(13) . . ?
C44 C43 C48 122.8(18) . . ?
C43 C44 C45 119.7(18) . . ?
C46 C45 C44 118.6(18) . . ?
C47 C46 C45 119.7(18) . . ?
C46 C47 C48 124.0(15) . . ?
C43 C48 C47 115.0(15) . . ?
C43 C48 P3 123.7(12) . . ?
C47 C48 P3 121.2(11) . . ?
C50 C49 C54 120.9(15) . . ?
C49 C50 C51 121.3(16) . . ?
C50 C51 C52 119.2(16) . . ?
C53 C52 C51 119.0(16) . . ?
C54 C53 C52 121.7(15) . . ?
C53 C54 C49 117.6(15) . . ?
C53 C54 P3 118.7(11) . . ?
C49 C54 P3 123.5(12) . . ?
Cl01 C01 Cl03 118.9(42) . . ?
Cl01 C01 Cl04 112.1(34) . . ?
Cl03 C01 Cl04 31.3(18) . . ?
Cl01 C01 Cl02 53.9(24) . . ?
Cl03 C01 Cl02 112.2(32) . . ?
Cl04 C01 Cl02 83.6(20) . . ?
C01 Cl01 Cl02 86.5(30) . . ?
C01 Cl01 Cl03 31.3(23) . . ?
Cl02 Cl01 Cl03 90.9(18) . . ?
Cl01 Cl02 C01 39.7(16) . . ?
Cl04 Cl03 C01 108.7(33) . . ?
Cl04 Cl03 Cl01 103.9(23) . . ?
C01 Cl03 Cl01 29.8(23) . . ?
Cl03 Cl04 C01 40.0(20) . . ?

loop_
_geom_bond_atom_site_label_1
_geom_bond_atom_site_label_2
_geom_bond_distance
_geom_bond_site_symmetry_2
_geom_bond_publ_flag
W1 Se4 2.320(2) . ?
W1 Se1 2.325(2) . ?
W1 Se3 2.337(2) . ?
W1 Se2 2.345(2) . ?
W1 Ag2 2.9120(12) . ?
W1 Ag1 3.0797(12) . ?
Ag1 P1 2.462(4) . ?
Ag1 P2 2.468(4) . ?
Ag1 Se1 2.644(2) . ?
Ag1 Se4 2.646(2) . ?
Ag2 P3 2.385(4) . ?
Ag2 Se2 2.543(2) . ?
Ag2 Se3 2.547(2) . ?
P1 C6 1.795(14) . ?
P1 C18 1.82(2) . ?
P1 C12 1.831(15) . ?
P2 C24 1.802(14) . ?
P2 C30 1.808(12) . ?
P2 C36 1.854(14) . ?
P3 C48 1.78(2) . ?
P3 C54 1.81(2) . ?
P3 C42 1.84(2) . ?
C1 C6 1.36(2) . ?
C1 C2 1.41(2) . ?
C2 C3 1.37(2) . ?
C3 C4 1.36(2) . ?
C4 C5 1.39(2) . ?
C5 C6 1.38(2) . ?
C7 C12 1.37(2) . ?
C7 C8 1.42(2) . ?
C8 C9 1.38(2) . ?
C9 C10 1.29(2) . ?
C10 C11 1.38(2) . ?
C11 C12 1.39(2) . ?
C13 C18 1.37(2) . ?
C13 C14 1.39(2) . ?
C14 C15 1.31(3) . ?
C15 C16 1.32(3) . ?
C16 C17 1.39(2) . ?
C17 C18 1.40(2) . ?
C19 C24 1.35(2) . ?
C19 C20 1.37(2) . ?
C20 C21 1.36(2) . ?
C21 C22 1.35(2) . ?
C22 C23 1.40(2) . ?
C23 C24 1.39(2) . ?
C25 C30 1.36(2) . ?
C25 C26 1.41(2) . ?
C26 C27 1.34(2) . ?
C27 C28 1.35(2) . ?
C28 C29 1.36(2) . ?
C29 C30 1.40(2) . ?
C31 C32 1.36(2) . ?
C31 C36 1.40(2) . ?
C32 C33 1.39(3) . ?
C33 C34 1.32(3) . ?
C34 C35 1.40(2) . ?
C35 C36 1.33(2) . ?
C37 C42 1.33(2) . ?
C37 C38 1.40(2) . ?
C38 C39 1.27(3) . ?
C39 C40 1.37(3) . ?
C40 C41 1.40(2) . ?
C41 C42 1.36(2) . ?
C43 C44 1.34(2) . ?
C43 C48 1.37(2) . ?
C44 C45 1.40(2) . ?
C45 C46 1.36(2) . ?
C46 C47 1.33(2) . ?
C47 C48 1.39(2) . ?
C49 C50 1.35(2) . ?
C49 C54 1.39(2) . ?
C50 C51 1.36(2) . ?
C51 C52 1.39(2) . ?
C52 C53 1.38(2) . ?
C53 C54 1.37(2) . ?
C01 Cl01 1.24(4) . ?
C01 Cl03 1.30(4) . ?
C01 Cl04 1.91(5) . ?
C01 Cl02 1.94(5) . ?
Cl01 Cl02 1.57(4) . ?
Cl01 Cl03 2.19(4) . ?
Cl03 Cl04 1.05(3) . ?
